data_4078045
loop_
_publ_author_name
'Roa, Ari\'an E.'
'Salazar, Ver\'onica'
'L\'opez-Serrano, Joaqu\?\'in'
'O\~nate, Enrique'
'Alvarado-Rodr\?\'iguez, Jos\'e G.'
'Paneque, Margarita'
'Poveda, Manuel L.'

_publ_section_title
;
 Coupling of Aromatic Aldehydes with CO2Me-Substituted TpMe2Ir(III)
 Metallacyclopentadienes
;
_journal_issue 8
_journal_name_full Organometallics
_journal_page_first 3185
_journal_paper_doi 10.1021/om3000554
_journal_volume 31
_journal_year 2012
_chemical_formula_sum 'C33 H39 B Ir N7 O9'
_chemical_formula_weight 880.72
_chemical_name_systematic
; 
 ? 
;
_space_group_IT_number 14
_symmetry_cell_setting monoclinic
_symmetry_space_group_name_Hall '-P 2ybc'
_symmetry_space_group_name_H-M 'P 1 21/c 1'
_atom_sites_solution_hydrogens geom
_atom_sites_solution_primary direct
_atom_sites_solution_secondary difmap
_audit_creation_method SHELXL-97
_cell_angle_alpha 90.00
_cell_angle_beta 105.6298(8)
_cell_angle_gamma 90.00
_cell_formula_units_Z 4
_cell_length_a 10.4342(7)
_cell_length_b 18.6223(12)
_cell_length_c 18.3236(12)
_cell_measurement_reflns_used 9952
_cell_measurement_temperature 100(2)
_cell_measurement_theta_max 28
_cell_measurement_theta_min 2
_cell_volume 3428.8(4)
_computing_cell_refinement 'SAINT+ v. 7.56a (Bruker AXS, 2008)'
_computing_data_collection 'apex2 v. 4.0 (Bruker AXS, 2008)'
_computing_data_reduction 'SAINT+ v. 7.56a (Bruker AXS, 2008)'
_computing_molecular_graphics 'XP, SHELXTL v. 6.14 (Bruker, 2000)'
_computing_publication_material 'XCIF, SHELXTL v. 6.14 (Bruker, 2000)'
_computing_structure_refinement 'SHELXL-97 (Sheldrick, 1997)'
_computing_structure_solution 'SHELXS-97 (Sheldrick, 1990)'
_diffrn_ambient_temperature 100(2)
_diffrn_detector_area_resol_mean 8.26
_diffrn_measured_fraction_theta_full 0.998
_diffrn_measured_fraction_theta_max 0.939
_diffrn_measurement_device_type 'Bruker SMART APEX I CCD system'
_diffrn_measurement_method '\w rotations with narrow frames'
_diffrn_radiation_monochromator graphite
_diffrn_radiation_source 'normal-focus sealed tube'
_diffrn_radiation_type MoK\a
_diffrn_radiation_wavelength 0.71073
_diffrn_reflns_av_R_equivalents 0.0412
_diffrn_reflns_av_sigmaI/netI 0.0332
_diffrn_reflns_limit_h_max 13
_diffrn_reflns_limit_h_min -14
_diffrn_reflns_limit_k_max 24
_diffrn_reflns_limit_k_min -24
_diffrn_reflns_limit_l_max 24
_diffrn_reflns_limit_l_min -24
_diffrn_reflns_number 42204
_diffrn_reflns_theta_full 27.50
_diffrn_reflns_theta_max 28.82
_diffrn_reflns_theta_min 1.59
_diffrn_standards_decay_% 'no decay'
_exptl_absorpt_coefficient_mu 3.959
_exptl_absorpt_correction_T_max 0.8621
_exptl_absorpt_correction_T_min 0.7422
_exptl_absorpt_correction_type multi-scan
_exptl_absorpt_process_details
;
Absorption correction performed with SADABS program. This is based on the
method of Blessing: Blessing, R. H., Acta Crystallogr., Sect. A 1995, 51, 33.

SADABS: Area-Detector Absorption Correction. Bruker-AXS
v. 2008.1 (2008) 
;
_exptl_crystal_colour yellow
_exptl_crystal_density_diffrn 1.706
_exptl_crystal_density_method 'not measured'
_exptl_crystal_description 'irregular block'
_exptl_crystal_F_000 1760
_exptl_crystal_size_max 0.18
_exptl_crystal_size_mid 0.16
_exptl_crystal_size_min 0.14
_refine_diff_density_max 1.352
_refine_diff_density_min -0.772
_refine_diff_density_rms 0.106
_refine_ls_extinction_method none
_refine_ls_goodness_of_fit_ref 1.032
_refine_ls_hydrogen_treatment mixed
_refine_ls_matrix_type full
_refine_ls_number_parameters 476
_refine_ls_number_reflns 8407
_refine_ls_number_restraints 0
_refine_ls_restrained_S_all 1.032
_refine_ls_R_factor_all 0.0359
_refine_ls_R_factor_gt 0.0260
_refine_ls_shift/su_max 0.010
_refine_ls_shift/su_mean 0.000
_refine_ls_structure_factor_coef Fsqd
_refine_ls_weighting_details 'calc w=1/[\s^2^(Fo^2^)+(0.0296P)^2^+2.4054P] where P=(Fo^2^+2Fc^2^)/3'
_refine_ls_weighting_scheme calc
_refine_ls_wR_factor_gt 0.0581
_refine_ls_wR_factor_ref 0.0625
_reflns_number_gt 7076
_reflns_number_total 8407
_reflns_threshold_expression >2sigma(I)
_cod_data_source_file om3000554_si_002.cif
_cod_data_source_block enrique45as
_cod_original_sg_symbol_H-M 'P 21/c'
_cod_database_code 4078045

loop_
_symmetry_equiv_pos_as_xyz
'x, y, z'
'-x, y+1/2, -z+1/2'
'-x, -y, -z'
'x, -y-1/2, z-1/2'

loop_
_atom_site_label
_atom_site_type_symbol
_atom_site_fract_x
_atom_site_fract_y
_atom_site_fract_z
_atom_site_U_iso_or_equiv
_atom_site_adp_type
_atom_site_occupancy
_atom_site_symmetry_multiplicity
_atom_site_calc_flag
_atom_site_refinement_flags
Ir1 Ir 0.305906(11) 0.649395(6) 0.311202(6) 0.01655(4) Uani 1 1 d .
N1 N 0.2362(3) 0.63521(13) 0.40788(14) 0.0204(5) Uani 1 1 d .
N2 N 0.3618(3) 0.65746(12) 0.21156(14) 0.0183(5) Uani 1 1 d .
N3 N 0.2822(3) 0.62258(14) 0.14915(14) 0.0201(5) Uani 1 1 d .
N4 N 0.2871(3) 0.53664(13) 0.29100(14) 0.0207(5) Uani 1 1 d .
N5 N 0.2315(2) 0.51541(13) 0.21745(14) 0.0193(5) Uani 1 1 d .
N6 N 0.0998(3) 0.65609(13) 0.24636(14) 0.0211(5) Uani 1 1 d .
N7 N 0.0640(3) 0.61468(14) 0.18161(14) 0.0213(5) Uani 1 1 d .
O1 O 0.6982(2) 0.58410(13) 0.43537(13) 0.0325(5) Uani 1 1 d .
O2 O 0.5734(2) 0.54822(12) 0.32218(13) 0.0293(5) Uani 1 1 d .
O3 O 0.7734(2) 0.74363(13) 0.43543(14) 0.0317(5) Uani 1 1 d .
O4 O 0.6915(2) 0.70811(13) 0.53104(13) 0.0300(5) Uani 1 1 d .
O5 O 0.5749(2) 0.86238(12) 0.46640(13) 0.0293(5) Uani 1 1 d .
O6 O 0.4501(2) 0.89830(12) 0.35291(13) 0.0324(6) Uani 1 1 d .
O7 O 0.2344(3) 0.81792(12) 0.21541(13) 0.0319(5) Uani 1 1 d .
O8 O 0.1837(2) 0.84984(12) 0.32236(13) 0.0291(5) Uani 1 1 d .
O9 O 0.0187(3) 0.48374(15) 0.37182(15) 0.0468(7) Uani 1 1 d .
B1 B 0.1709(4) 0.57235(19) 0.1566(2) 0.0216(7) Uani 1 1 d .
H1 H 0.130(3) 0.5441(17) 0.1034(19) 0.026 Uiso 1 1 d .
C1 C 0.4978(3) 0.64956(15) 0.37527(17) 0.0197(6) Uani 1 1 d .
C2 C 0.6000(3) 0.59176(17) 0.38307(18) 0.0232(6) Uani 1 1 d .
C3 C 0.6659(4) 0.4897(2) 0.3264(2) 0.0487(11) Uani 1 1 d .
H3A H 0.7503 0.5084 0.3205 0.073 Uiso 1 1 calc R
H3B H 0.6287 0.4551 0.2860 0.073 Uiso 1 1 calc R
H3C H 0.6814 0.4659 0.3757 0.073 Uiso 1 1 calc R
C4 C 0.5425(3) 0.71342(16) 0.40914(16) 0.0194(6) Uani 1 1 d .
C5 C 0.6818(3) 0.72372(17) 0.45884(19) 0.0280(7) Uani 1 1 d .
C6 C 0.8284(4) 0.7005(2) 0.5763(2) 0.0426(9) Uani 1 1 d .
H6A H 0.8670 0.6569 0.5609 0.064 Uiso 1 1 calc R
H6B H 0.8307 0.6970 0.6300 0.064 Uiso 1 1 calc R
H6C H 0.8800 0.7424 0.5685 0.064 Uiso 1 1 calc R
C7 C 0.4542(3) 0.77460(15) 0.38119(16) 0.0186(6) Uani 1 1 d .
C8 C 0.5007(3) 0.84835(16) 0.40559(18) 0.0206(6) Uani 1 1 d .
C9 C 0.4784(4) 0.97270(17) 0.3761(2) 0.0362(8) Uani 1 1 d .
H9A H 0.4667 0.9795 0.4269 0.054 Uiso 1 1 calc R
H9B H 0.4173 1.0044 0.3403 0.054 Uiso 1 1 calc R
H9C H 0.5703 0.9843 0.3767 0.054 Uiso 1 1 calc R
C10 C 0.3383(3) 0.75568(15) 0.32950(16) 0.0167(6) Uani 1 1 d .
C11 C 0.2492(3) 0.81091(16) 0.28266(17) 0.0204(6) Uani 1 1 d .
C12 C 0.0977(4) 0.9045(2) 0.2788(2) 0.0440(10) Uani 1 1 d .
H12A H 0.1512 0.9392 0.2595 0.066 Uiso 1 1 calc R
H12B H 0.0510 0.9293 0.3112 0.066 Uiso 1 1 calc R
H12C H 0.0326 0.8821 0.2362 0.066 Uiso 1 1 calc R
C13 C 0.1359(3) 0.58987(17) 0.41450(18) 0.0252(7) Uani 1 1 d .
C14 C 0.0686(3) 0.53739(19) 0.3544(2) 0.0315(8) Uani 1 1 d .
H14 H 0.061(4) 0.552(2) 0.295(2) 0.038 Uiso 1 1 d .
C15 C 0.0877(4) 0.58865(18) 0.4780(2) 0.0318(8) Uani 1 1 d .
H15 H 0.0156 0.5579 0.4790 0.038 Uiso 1 1 calc R
C16 C 0.1431(4) 0.63151(19) 0.5397(2) 0.0311(8) Uani 1 1 d .
H16 H 0.1104 0.6312 0.5833 0.037 Uiso 1 1 calc R
C17 C 0.2482(3) 0.67498(19) 0.53555(19) 0.0280(7) Uani 1 1 d .
H17 H 0.2913 0.7044 0.5773 0.034 Uiso 1 1 calc R
C18 C 0.2900(3) 0.67537(17) 0.47042(17) 0.0233(6) Uani 1 1 d .
H18 H 0.3621 0.7061 0.4692 0.028 Uiso 1 1 calc R
C19 C 0.4596(3) 0.68964(15) 0.18840(18) 0.0209(6) Uani 1 1 d .
C20 C 0.5662(3) 0.73581(18) 0.23557(19) 0.0291(7) Uani 1 1 d .
H20A H 0.5263 0.7784 0.2520 0.044 Uiso 1 1 calc R
H20B H 0.6267 0.7507 0.2057 0.044 Uiso 1 1 calc R
H20C H 0.6161 0.7088 0.2801 0.044 Uiso 1 1 calc R
C21 C 0.4431(3) 0.67490(17) 0.11148(18) 0.0250(7) Uani 1 1 d .
H21 H 0.4987 0.6904 0.0812 0.030 Uiso 1 1 calc R
C22 C 0.3302(3) 0.63347(17) 0.08856(18) 0.0238(7) Uani 1 1 d .
C23 C 0.2615(4) 0.6054(2) 0.01158(18) 0.0329(8) Uani 1 1 d .
H23A H 0.2673 0.5529 0.0117 0.049 Uiso 1 1 calc R
H23B H 0.3042 0.6250 -0.0256 0.049 Uiso 1 1 calc R
H23C H 0.1677 0.6199 -0.0018 0.049 Uiso 1 1 calc R
C24 C 0.3282(3) 0.47650(17) 0.33160(18) 0.0253(7) Uani 1 1 d .
C25 C 0.3914(4) 0.47736(19) 0.41465(19) 0.0342(8) Uani 1 1 d .
H25A H 0.4163 0.5267 0.4311 0.051 Uiso 1 1 calc R
H25B H 0.4711 0.4471 0.4263 0.051 Uiso 1 1 calc R
H25C H 0.3284 0.4589 0.4413 0.051 Uiso 1 1 calc R
C26 C 0.2991(3) 0.41748(17) 0.2832(2) 0.0279(7) Uani 1 1 d .
H26 H 0.3171 0.3686 0.2970 0.034 Uiso 1 1 calc R
C27 C 0.2398(3) 0.44311(16) 0.21222(18) 0.0229(6) Uani 1 1 d .
C28 C 0.1923(4) 0.40334(17) 0.13889(19) 0.0295(7) Uani 1 1 d .
H28A H 0.0955 0.4085 0.1197 0.044 Uiso 1 1 calc R
H28B H 0.2150 0.3524 0.1471 0.044 Uiso 1 1 calc R
H28C H 0.2351 0.4231 0.1018 0.044 Uiso 1 1 calc R
C29 C -0.0145(3) 0.68091(17) 0.25846(19) 0.0248(7) Uani 1 1 d .
C30 C -0.0210(3) 0.72859(19) 0.3228(2) 0.0333(8) Uani 1 1 d .
H30A H 0.0694 0.7396 0.3533 0.050 Uiso 1 1 calc R
H30B H -0.0698 0.7042 0.3544 0.050 Uiso 1 1 calc R
H30C H -0.0669 0.7733 0.3029 0.050 Uiso 1 1 calc R
C31 C -0.1217(3) 0.65403(18) 0.2024(2) 0.0304(8) Uani 1 1 d .
H31 H -0.2133 0.6622 0.1981 0.036 Uiso 1 1 calc R
C32 C -0.0699(3) 0.61349(18) 0.15442(19) 0.0271(7) Uani 1 1 d .
C33 C -0.1402(4) 0.5756(2) 0.0828(2) 0.0405(9) Uani 1 1 d .
H33A H -0.1077 0.5938 0.0408 0.061 Uiso 1 1 calc R
H33B H -0.2361 0.5842 0.0719 0.061 Uiso 1 1 calc R
H33C H -0.1226 0.5239 0.0887 0.061 Uiso 1 1 calc R

loop_
_atom_site_aniso_label
_atom_site_aniso_U_11
_atom_site_aniso_U_22
_atom_site_aniso_U_33
_atom_site_aniso_U_23
_atom_site_aniso_U_13
_atom_site_aniso_U_12
Ir1 0.01858(6) 0.01632(6) 0.01478(6) -0.00082(4) 0.00455(4) -0.00106(5)
N1 0.0215(13) 0.0219(13) 0.0177(12) -0.0018(10) 0.0048(10) -0.0037(10)
N2 0.0204(13) 0.0179(12) 0.0175(12) -0.0009(10) 0.0067(10) 0.0005(10)
N3 0.0226(13) 0.0213(12) 0.0168(12) -0.0020(10) 0.0060(10) -0.0007(11)
N4 0.0253(14) 0.0184(13) 0.0176(12) 0.0000(10) 0.0043(10) -0.0021(10)
N5 0.0217(13) 0.0195(12) 0.0173(12) -0.0019(10) 0.0061(10) -0.0015(10)
N6 0.0233(13) 0.0228(13) 0.0173(13) -0.0013(10) 0.0056(11) -0.0016(11)
N7 0.0219(13) 0.0237(13) 0.0167(12) -0.0024(10) 0.0023(10) -0.0005(11)
O1 0.0281(13) 0.0353(13) 0.0299(13) -0.0008(10) 0.0006(11) 0.0113(11)
O2 0.0294(12) 0.0302(12) 0.0275(12) -0.0035(10) 0.0061(10) 0.0097(10)
O3 0.0212(12) 0.0338(13) 0.0409(14) 0.0033(11) 0.0095(10) -0.0036(10)
O4 0.0249(12) 0.0364(13) 0.0249(12) 0.0034(10) 0.0005(10) -0.0053(10)
O5 0.0309(13) 0.0291(12) 0.0251(12) -0.0071(9) 0.0027(10) -0.0058(10)
O6 0.0414(14) 0.0171(11) 0.0322(13) 0.0003(10) -0.0011(11) -0.0042(10)
O7 0.0482(15) 0.0280(12) 0.0178(11) 0.0021(10) 0.0062(11) 0.0032(11)
O8 0.0327(13) 0.0297(12) 0.0289(12) 0.0084(10) 0.0150(10) 0.0127(10)
O9 0.0577(18) 0.0465(16) 0.0381(15) -0.0071(12) 0.0163(14) -0.0273(14)
B1 0.0246(18) 0.0223(17) 0.0172(16) -0.0001(13) 0.0043(14) -0.0019(14)
C1 0.0215(15) 0.0213(14) 0.0168(14) 0.0038(12) 0.0060(12) 0.0022(12)
C2 0.0239(16) 0.0245(16) 0.0229(16) 0.0044(13) 0.0092(13) 0.0015(13)
C3 0.050(3) 0.044(2) 0.048(2) -0.0125(19) 0.007(2) 0.024(2)
C4 0.0180(15) 0.0225(15) 0.0183(14) 0.0014(12) 0.0060(12) -0.0013(12)
C5 0.0278(18) 0.0201(15) 0.0327(18) 0.0025(13) 0.0025(15) 0.0011(13)
C6 0.034(2) 0.054(2) 0.034(2) 0.0017(18) -0.0016(17) -0.0016(18)
C7 0.0202(15) 0.0177(14) 0.0201(15) -0.0013(11) 0.0089(12) -0.0004(12)
C8 0.0173(14) 0.0210(15) 0.0245(16) -0.0030(12) 0.0075(12) -0.0030(12)
C9 0.042(2) 0.0182(16) 0.045(2) -0.0032(15) 0.0070(18) -0.0020(15)
C10 0.0223(15) 0.0143(13) 0.0156(13) -0.0009(11) 0.0086(11) -0.0005(11)
C11 0.0218(16) 0.0207(15) 0.0181(15) -0.0021(12) 0.0043(12) -0.0038(12)
C12 0.043(2) 0.043(2) 0.054(3) 0.0217(19) 0.026(2) 0.0228(18)
C13 0.0239(16) 0.0244(16) 0.0272(17) -0.0017(13) 0.0064(14) -0.0045(13)
C14 0.0300(18) 0.036(2) 0.0289(18) -0.0052(15) 0.0087(15) -0.0086(15)
C15 0.0329(19) 0.0324(18) 0.0335(19) -0.0006(15) 0.0148(16) -0.0088(15)
C16 0.0330(19) 0.0372(19) 0.0266(18) 0.0021(15) 0.0140(15) -0.0008(15)
C17 0.0304(18) 0.0308(17) 0.0230(16) -0.0020(14) 0.0075(14) -0.0029(14)
C18 0.0229(16) 0.0253(15) 0.0207(15) -0.0006(13) 0.0043(13) -0.0032(13)
C19 0.0232(16) 0.0155(14) 0.0265(16) 0.0008(12) 0.0109(13) 0.0009(12)
C20 0.0326(18) 0.0306(18) 0.0289(17) -0.0052(14) 0.0165(15) -0.0081(14)
C21 0.0315(18) 0.0242(15) 0.0230(16) 0.0029(13) 0.0136(14) 0.0009(14)
C22 0.0267(17) 0.0255(16) 0.0202(15) -0.0002(12) 0.0083(13) 0.0037(13)
C23 0.038(2) 0.045(2) 0.0169(16) -0.0010(15) 0.0082(15) -0.0034(16)
C24 0.0290(17) 0.0226(15) 0.0248(16) 0.0049(13) 0.0079(14) 0.0007(13)
C25 0.045(2) 0.0272(17) 0.0272(18) 0.0073(14) 0.0046(16) -0.0009(16)
C26 0.0346(19) 0.0167(15) 0.0342(18) 0.0020(13) 0.0122(15) 0.0011(13)
C27 0.0244(16) 0.0194(15) 0.0281(16) -0.0037(13) 0.0126(13) -0.0017(13)
C28 0.0375(19) 0.0236(16) 0.0315(18) -0.0103(14) 0.0162(16) -0.0057(14)
C29 0.0221(16) 0.0249(16) 0.0280(17) -0.0006(13) 0.0076(13) 0.0019(13)
C30 0.0261(18) 0.0366(19) 0.039(2) -0.0120(16) 0.0123(16) -0.0005(15)
C31 0.0191(16) 0.0337(18) 0.037(2) -0.0037(15) 0.0053(14) 0.0032(14)
C32 0.0224(16) 0.0275(17) 0.0270(17) -0.0011(14) -0.0009(14) -0.0004(13)
C33 0.0279(19) 0.050(2) 0.035(2) -0.0127(17) -0.0058(16) 0.0012(17)

loop_
_atom_type_symbol
_atom_type_description
_atom_type_scat_dispersion_real
_atom_type_scat_dispersion_imag
_atom_type_scat_source
C C 0.0033 0.0016 'International Tables Vol C Tables 4.2.6.8 and 6.1.1.4'
H H 0.0000 0.0000 'International Tables Vol C Tables 4.2.6.8 and 6.1.1.4'
B B 0.0013 0.0007 'International Tables Vol C Tables 4.2.6.8 and 6.1.1.4'
N N 0.0061 0.0033 'International Tables Vol C Tables 4.2.6.8 and 6.1.1.4'
O O 0.0106 0.0060 'International Tables Vol C Tables 4.2.6.8 and 6.1.1.4'
Ir Ir -1.4442 7.9887 'International Tables Vol C Tables 4.2.6.8 and 6.1.1.4'

loop_
_geom_angle_atom_site_label_1
_geom_angle_atom_site_label_2
_geom_angle_atom_site_label_3
_geom_angle
C10 Ir1 C1 78.92(12)
C10 Ir1 N2 90.06(10)
C1 Ir1 N2 92.38(11)
C10 Ir1 N1 93.64(10)
C1 Ir1 N1 91.40(11)
N2 Ir1 N1 175.15(9)
C10 Ir1 N4 175.53(10)
C1 Ir1 N4 97.58(11)
N2 Ir1 N4 87.29(9)
N1 Ir1 N4 89.21(9)
C10 Ir1 N6 97.57(11)
C1 Ir1 N6 176.15(10)
N2 Ir1 N6 89.19(10)
N1 Ir1 N6 87.22(10)
N4 Ir1 N6 86.00(9)
C18 N1 C13 114.6(3)
C18 N1 Ir1 118.9(2)
C13 N1 Ir1 126.5(2)
C19 N2 N3 106.6(2)
C19 N2 Ir1 136.8(2)
N3 N2 Ir1 116.58(18)
C22 N3 N2 109.7(2)
C22 N3 B1 128.7(3)
N2 N3 B1 121.1(2)
C24 N4 N5 106.8(2)
C24 N4 Ir1 136.2(2)
N5 N4 Ir1 116.64(18)
C27 N5 N4 109.7(2)
C27 N5 B1 130.7(3)
N4 N5 B1 119.5(2)
C29 N6 N7 106.6(2)
C29 N6 Ir1 136.1(2)
N7 N6 Ir1 116.06(18)
C32 N7 N6 109.9(3)
C32 N7 B1 130.1(3)
N6 N7 B1 119.6(2)
C2 O2 C3 115.1(3)
C5 O4 C6 112.8(3)
C8 O6 C9 116.1(3)
C11 O8 C12 114.4(3)
N3 B1 N7 110.1(3)
N3 B1 N5 108.1(3)
N7 B1 N5 109.1(2)
N3 B1 H1 109.9(17)
N7 B1 H1 112.1(17)
N5 B1 H1 107.4(17)
C4 C1 C2 115.9(3)
C4 C1 Ir1 115.3(2)
C2 C1 Ir1 128.4(2)
O1 C2 O2 121.8(3)
O1 C2 C1 126.3(3)
O2 C2 C1 111.8(3)
O2 C3 H3A 109.5
O2 C3 H3B 109.5
H3A C3 H3B 109.5
O2 C3 H3C 109.5
H3A C3 H3C 109.5
H3B C3 H3C 109.5
C1 C4 C7 114.4(3)
C1 C4 C5 122.8(3)
C7 C4 C5 121.7(3)
O3 C5 O4 124.4(3)
O3 C5 C4 123.5(3)
O4 C5 C4 112.1(3)
O4 C6 H6A 109.5
O4 C6 H6B 109.5
H6A C6 H6B 109.5
O4 C6 H6C 109.5
H6A C6 H6C 109.5
H6B C6 H6C 109.5
C10 C7 C4 113.4(3)
C10 C7 C8 127.2(3)
C4 C7 C8 119.3(3)
O5 C8 O6 123.1(3)
O5 C8 C7 123.8(3)
O6 C8 C7 113.0(3)
O6 C9 H9A 109.5
O6 C9 H9B 109.5
H9A C9 H9B 109.5
O6 C9 H9C 109.5
H9A C9 H9C 109.5
H9B C9 H9C 109.5
C7 C10 C11 121.2(3)
C7 C10 Ir1 116.4(2)
C11 C10 Ir1 121.9(2)
O7 C11 O8 123.6(3)
O7 C11 C10 123.4(3)
O8 C11 C10 113.0(2)
O8 C12 H12A 109.5
O8 C12 H12B 109.5
H12A C12 H12B 109.5
O8 C12 H12C 109.5
H12A C12 H12C 109.5
H12B C12 H12C 109.5
N1 C13 C15 122.7(3)
N1 C13 C14 123.5(3)
C15 C13 C14 113.7(3)
O9 C14 C13 119.6(3)
O9 C14 H14 123.3(19)
C13 C14 H14 116.9(19)
C16 C15 C13 120.8(3)
C16 C15 H15 119.6
C13 C15 H15 119.6
C15 C16 C17 117.3(3)
C15 C16 H16 121.4
C17 C16 H16 121.4
C18 C17 C16 119.5(3)
C18 C17 H17 120.3
C16 C17 H17 120.3
N1 C18 C17 125.0(3)
N1 C18 H18 117.5
C17 C18 H18 117.5
N2 C19 C21 109.4(3)
N2 C19 C20 125.9(3)
C21 C19 C20 124.7(3)
C19 C20 H20A 109.5
C19 C20 H20B 109.5
H20A C20 H20B 109.5
C19 C20 H20C 109.5
H20A C20 H20C 109.5
H20B C20 H20C 109.5
C22 C21 C19 106.3(3)
C22 C21 H21 126.8
C19 C21 H21 126.8
N3 C22 C21 108.0(3)
N3 C22 C23 122.2(3)
C21 C22 C23 129.7(3)
C22 C23 H23A 109.5
C22 C23 H23B 109.5
H23A C23 H23B 109.5
C22 C23 H23C 109.5
H23A C23 H23C 109.5
H23B C23 H23C 109.5
N4 C24 C26 108.8(3)
N4 C24 C25 122.9(3)
C26 C24 C25 128.3(3)
C24 C25 H25A 109.5
C24 C25 H25B 109.5
H25A C25 H25B 109.5
C24 C25 H25C 109.5
H25A C25 H25C 109.5
H25B C25 H25C 109.5
C27 C26 C24 107.2(3)
C27 C26 H26 126.4
C24 C26 H26 126.4
N5 C27 C26 107.5(3)
N5 C27 C28 122.9(3)
C26 C27 C28 129.6(3)
C27 C28 H28A 109.5
C27 C28 H28B 109.5
H28A C28 H28B 109.5
C27 C28 H28C 109.5
H28A C28 H28C 109.5
H28B C28 H28C 109.5
N6 C29 C31 108.9(3)
N6 C29 C30 124.3(3)
C31 C29 C30 126.8(3)
C29 C30 H30A 109.5
C29 C30 H30B 109.5
H30A C30 H30B 109.5
C29 C30 H30C 109.5
H30A C30 H30C 109.5
H30B C30 H30C 109.5
C32 C31 C29 107.1(3)
C32 C31 H31 126.5
C29 C31 H31 126.5
N7 C32 C31 107.5(3)
N7 C32 C33 123.0(3)
C31 C32 C33 129.5(3)
C32 C33 H33A 109.5
C32 C33 H33B 109.5
H33A C33 H33B 109.5
C32 C33 H33C 109.5
H33A C33 H33C 109.5
H33B C33 H33C 109.5

loop_
_geom_bond_atom_site_label_1
_geom_bond_atom_site_label_2
_geom_bond_distance
Ir1 C10 2.021(3)
Ir1 C1 2.030(3)
Ir1 N2 2.066(2)
Ir1 N1 2.105(3)
Ir1 N4 2.132(2)
Ir1 N6 2.162(3)
N1 C18 1.357(4)
N1 C13 1.375(4)
N2 C19 1.347(4)
N2 N3 1.381(3)
N3 C22 1.351(4)
N3 B1 1.526(4)
N4 C24 1.349(4)
N4 N5 1.374(3)
N5 C27 1.354(4)
N5 B1 1.545(4)
N6 C29 1.352(4)
N6 N7 1.380(3)
N7 C32 1.352(4)
N7 B1 1.533(4)
O1 C2 1.208(4)
O2 C2 1.346(4)
O2 C3 1.443(4)
O3 C5 1.207(4)
O4 C5 1.332(4)
O4 C6 1.453(4)
O5 C8 1.202(4)
O6 C8 1.342(4)
O6 C9 1.456(4)
O7 C11 1.207(4)
O8 C11 1.338(4)
O8 C12 1.447(4)
O9 C14 1.209(4)
B1 H1 1.09(3)
C1 C4 1.364(4)
C1 C2 1.495(4)
C3 H3A 0.9800
C3 H3B 0.9800
C3 H3C 0.9800
C4 C7 1.468(4)
C4 C5 1.505(4)
C6 H6A 0.9800
C6 H6B 0.9800
C6 H6C 0.9800
C7 C10 1.366(4)
C7 C8 1.485(4)
C9 H9A 0.9800
C9 H9B 0.9800
C9 H9C 0.9800
C10 C11 1.493(4)
C12 H12A 0.9800
C12 H12B 0.9800
C12 H12C 0.9800
C13 C15 1.387(4)
C13 C14 1.498(4)
C14 H14 1.10(4)
C15 C16 1.377(5)
C15 H15 0.9500
C16 C17 1.382(5)
C16 H16 0.9500
C17 C18 1.376(4)
C17 H17 0.9500
C18 H18 0.9500
C19 C21 1.400(4)
C19 C20 1.485(4)
C20 H20A 0.9800
C20 H20B 0.9800
C20 H20C 0.9800
C21 C22 1.375(5)
C21 H21 0.9500
C22 C23 1.494(4)
C23 H23A 0.9800
C23 H23B 0.9800
C23 H23C 0.9800
C24 C26 1.393(5)
C24 C25 1.487(5)
C25 H25A 0.9800
C25 H25B 0.9800
C25 H25C 0.9800
C26 C27 1.368(5)
C26 H26 0.9500
C27 C28 1.497(4)
C28 H28A 0.9800
C28 H28B 0.9800
C28 H28C 0.9800
C29 C31 1.392(5)
C29 C30 1.491(4)
C30 H30A 0.9800
C30 H30B 0.9800
C30 H30C 0.9800
C31 C32 1.374(5)
C31 H31 0.9500
C32 C33 1.497(4)
C33 H33A 0.9800
C33 H33B 0.9800
C33 H33C 0.9800
